data_2202640
loop_
_publ_author_name
'Dong-Dong Lin'
'Yu Liu'
'Duan-Jun Xu'

_publ_section_title
;
 Tetrakis(benzimidazole-\k<i>N</i>)(malonato-\k^2^<i>O,O</i>')cobalt(II)
;
_journal_issue 9
_journal_name_full 'Acta Crystallographica Section E'
_journal_page_first m771
_journal_page_last m773
_journal_paper_doi 10.1107/S1600536803018117
_journal_volume 59
_journal_year 2003
_chemical_formula_iupac '[Co (C3 H2 O4) (C7 H6 N2)4]'
_chemical_formula_moiety 'C31 H26 Co N8 O4'
_chemical_formula_sum 'C31 H26 Co N8 O4'
_chemical_formula_weight 633.53
_chemical_name_systematic
;
Tetrakis(benzimidazole-\kN)(malonato-\k^2^O,O')cobalt(II)
;
_space_group_IT_number 14
_symmetry_cell_setting monoclinic
_symmetry_space_group_name_Hall '-P 2yn'
_symmetry_space_group_name_H-M 'P 1 21/n 1'
_atom_sites_solution_hydrogens geom
_atom_sites_solution_primary direct
_atom_sites_solution_secondary difmap
_audit_creation_method SHELXL-97
_cell_angle_alpha 90.00
_cell_angle_beta 109.444(15)
_cell_angle_gamma 90.00
_cell_formula_units_Z 4
_cell_length_a 9.2068(12)
_cell_length_b 25.0492(16)
_cell_length_c 13.8555(13)
_cell_measurement_reflns_used 18608
_cell_measurement_temperature 295(2)
_cell_measurement_theta_max 25.0
_cell_measurement_theta_min 2.0
_cell_volume 3013.2(6)
_computing_cell_refinement PROCESS-AUTO
_computing_data_collection 'PROCESS-AUTO (Rigaku, 1998)'
_computing_data_reduction 'CrystalStructure (Rigaku/MSC and Rigaku, 2002)'
_computing_molecular_graphics 'ORTEP-3 for Windows (Farrugia, 1997)'
_computing_publication_material 'WinGX (Farrugia, 1999)'
_computing_structure_refinement 'SHELXL97 (Sheldrick, 1997)'
_computing_structure_solution 'SIR92 (Altomare et al., 1993)'
_diffrn_ambient_temperature 295(2)
_diffrn_detector_area_resol_mean 10.00
_diffrn_measured_fraction_theta_full 0.98
_diffrn_measured_fraction_theta_max 0.98
_diffrn_measurement_device_type 'Rigaku R-AXIS RAPID'
_diffrn_measurement_method \w
_diffrn_radiation_monochromator graphite
_diffrn_radiation_source 'fine-focus sealed tube'
_diffrn_radiation_type MoK\a
_diffrn_radiation_wavelength 0.71073
_diffrn_reflns_av_R_equivalents 0.0507
_diffrn_reflns_av_sigmaI/netI 0.0388
_diffrn_reflns_limit_h_max 10
_diffrn_reflns_limit_h_min -11
_diffrn_reflns_limit_k_max 30
_diffrn_reflns_limit_k_min -30
_diffrn_reflns_limit_l_max 16
_diffrn_reflns_limit_l_min -14
_diffrn_reflns_number 20267
_diffrn_reflns_theta_full 25.2
_diffrn_reflns_theta_max 25.2
_diffrn_reflns_theta_min 1.6
_diffrn_standards_decay_% stable
_exptl_absorpt_coefficient_mu 0.620
_exptl_absorpt_correction_T_max 0.932
_exptl_absorpt_correction_T_min 0.868
_exptl_absorpt_correction_type multi-scan
_exptl_absorpt_process_details '(ABSCOR; Higashi, 1995)'
_exptl_crystal_colour blue
_exptl_crystal_density_diffrn 1.396
_exptl_crystal_density_method 'not measured'
_exptl_crystal_description prism
_exptl_crystal_F_000 1308
_exptl_crystal_size_max 0.22
_exptl_crystal_size_mid 0.15
_exptl_crystal_size_min 0.10
_refine_diff_density_max 0.29
_refine_diff_density_min -0.29
_refine_ls_extinction_method none
_refine_ls_goodness_of_fit_ref 1.09
_refine_ls_hydrogen_treatment constr
_refine_ls_matrix_type full
_refine_ls_number_parameters 397
_refine_ls_number_reflns 5357
_refine_ls_number_restraints 0
_refine_ls_restrained_S_all 1.09
_refine_ls_R_factor_all 0.065
_refine_ls_R_factor_gt 0.045
_refine_ls_shift/su_max 0.001
_refine_ls_shift/su_mean 0.000
_refine_ls_structure_factor_coef Fsqd
_refine_ls_weighting_details 'calc w = 1/[\s^2^(Fo^2^)+(0.0381P)^2^+1.1717P] where P = (Fo^2^+2Fc^2^)/3'
_refine_ls_weighting_scheme calc
_refine_ls_wR_factor_gt 0.086
_refine_ls_wR_factor_ref 0.092
_reflns_number_gt 4289
_reflns_number_total 5357
_reflns_threshold_expression I>2\s(I)
_cod_data_source_file fl6052.cif
_cod_data_source_block I
_cod_depositor_comments
;
The following automatic conversions were performed:
'_symmetry_cell_setting' value 'Monoclinic' changed to 'monoclinic'
according to '/home/saulius/struct/CIF-dictionaries/cif_core.dic'
dictionary named 'cif_core.dic' version 2.4.1 from 2010-06-29.

Automatic conversion script
Id: cif_fix_enum 1527 2010-12-29 10:47:43Z saulius 

The following automatic conversions were performed:

'_symmetry_cell_setting' value 'Monoclinic' changed to 'monoclinic'
according to /home/saulius/struct/CIF-dictionaries/cif_core.dic
dictionary named 'cif_core.dic' version 2.4.1 from 2010-06-29.

Automatic conversion script
Id: cif_fix_values 1715 2011-07-08 13:25:40Z adriana 
;
_cod_original_sg_symbol_H-M 'P 21/n'
_cod_database_code 2202640
_cod_database_fobs_code 2202640

loop_
_symmetry_equiv_pos_as_xyz
'x, y, z'
'-x+1/2, y+1/2, -z+1/2'
'-x, -y, -z'
'x-1/2, -y-1/2, z-1/2'

loop_
_atom_site_label
_atom_site_fract_x
_atom_site_fract_y
_atom_site_fract_z
_atom_site_U_iso_or_equiv
_atom_site_adp_type
_atom_site_calc_flag
_atom_site_refinement_flags
_atom_site_occupancy
_atom_site_disorder_assembly
_atom_site_disorder_group
_atom_site_type_symbol
Co 0.43452(3) 0.145631(13) 0.41332(2) 0.02684(10) Uani d . 1 . . Co
O1 0.33190(19) 0.10648(7) 0.50578(13) 0.0372(4) Uani d . 1 . . O
O2 0.1777(2) 0.09822(8) 0.59632(16) 0.0515(5) Uani d . 1 . . O
O3 0.37999(19) 0.21523(7) 0.47396(13) 0.0378(4) Uani d . 1 . . O
O4 0.2632(2) 0.26317(7) 0.56000(14) 0.0432(5) Uani d . 1 . . O
N11 0.8971(2) 0.12291(10) 0.60727(18) 0.0476(6) Uani d . 1 . . N
H11 0.9894 0.1140 0.6121 0.057 Uiso calc R 1 . . H
N13 0.6481(2) 0.14071(9) 0.53555(16) 0.0376(5) Uani d . 1 . . N
N21 0.6475(3) 0.22281(10) 0.21847(17) 0.0483(6) Uani d . 1 . . N
H21 0.6642 0.2250 0.1611 0.058 Uiso calc R 1 . . H
N23 0.5536(2) 0.19254(9) 0.33624(15) 0.0358(5) Uani d . 1 . . N
N31 0.5808(3) -0.01106(10) 0.3742(2) 0.0653(8) Uani d . 1 . . N
H31 0.6295 -0.0391 0.4038 0.078 Uiso calc R 1 . . H
N33 0.4830(2) 0.07062(8) 0.35698(16) 0.0377(5) Uani d . 1 . . N
N41 0.0224(3) 0.18216(10) 0.17191(18) 0.0500(6) Uani d . 1 . . N
H41 -0.0315 0.2046 0.1273 0.060 Uiso calc R 1 . . H
N43 0.2224(2) 0.14783(9) 0.29398(16) 0.0385(5) Uani d . 1 . . N
C1 0.2260(3) 0.12385(10) 0.53656(19) 0.0334(6) Uani d . 1 . . C
C2 0.1554(3) 0.17827(10) 0.5000(2) 0.0364(6) Uani d . 1 . . C
H2A 0.0919 0.1756 0.4286 0.044 Uiso calc R 1 . . H
H2B 0.0890 0.1882 0.5387 0.044 Uiso calc R 1 . . H
C3 0.2747(3) 0.22196(10) 0.51143(18) 0.0314(6) Uani d . 1 . . C
C12 0.7767(3) 0.12673(11) 0.5212(2) 0.0410(6) Uani d . 1 . . C
H12 0.7833 0.1201 0.4568 0.049 Uiso calc R 1 . . H
C14 0.6039(3) 0.16449(12) 0.7018(2) 0.0438(7) Uani d . 1 . . C
H14 0.4996 0.1723 0.6730 0.053 Uiso calc R 1 . . H
C15 0.6787(4) 0.16920(14) 0.8055(2) 0.0547(8) Uani d . 1 . . C
H15 0.6239 0.1808 0.8471 0.066 Uiso calc R 1 . . H
C16 0.8334(4) 0.15712(16) 0.8495(2) 0.0673(10) Uani d . 1 . . C
H16 0.8800 0.1607 0.9199 0.081 Uiso calc R 1 . . H
C17 0.9195(4) 0.14003(15) 0.7915(2) 0.0640(9) Uani d . 1 . . C
H17 1.0233 0.1315 0.8211 0.077 Uiso calc R 1 . . H
C18 0.8454(3) 0.13607(11) 0.6872(2) 0.0426(7) Uani d . 1 . . C
C19 0.6891(3) 0.14767(11) 0.64135(19) 0.0356(6) Uani d . 1 . . C
C22 0.5631(3) 0.18557(11) 0.2449(2) 0.0408(6) Uani d . 1 . . C
H22 0.5157 0.1574 0.2023 0.049 Uiso calc R 1 . . H
C24 0.6794(3) 0.26330(12) 0.4683(2) 0.0458(7) Uani d . 1 . . C
H24 0.6415 0.2512 0.5188 0.055 Uiso calc R 1 . . H
C25 0.7733(4) 0.30748(13) 0.4837(2) 0.0592(9) Uani d . 1 . . C
H25 0.7990 0.3254 0.5460 0.071 Uiso calc R 1 . . H
C26 0.8308(4) 0.32622(15) 0.4090(3) 0.0660(10) Uani d . 1 . . C
H26 0.8947 0.3560 0.4228 0.079 Uiso calc R 1 . . H
C27 0.7956(4) 0.30180(14) 0.3159(3) 0.0603(9) Uani d . 1 . . C
H27 0.8322 0.3146 0.2653 0.072 Uiso calc R 1 . . H
C28 0.7020(3) 0.25676(12) 0.3006(2) 0.0421(7) Uani d . 1 . . C
C29 0.6433(3) 0.23761(11) 0.37456(19) 0.0360(6) Uani d . 1 . . C
C32 0.5630(3) 0.03383(11) 0.4197(2) 0.0489(7) Uani d . 1 . . C
H32 0.6037 0.0388 0.4901 0.059 Uiso calc R 1 . . H
C34 0.3557(4) 0.06445(13) 0.1634(2) 0.0539(8) Uani d . 1 . . C
H34 0.3105 0.0981 0.1540 0.065 Uiso calc R 1 . . H
C35 0.3374(5) 0.03078(15) 0.0822(3) 0.0774(11) Uani d . 1 . . C
H35 0.2781 0.0418 0.0169 0.093 Uiso calc R 1 . . H
C36 0.4058(6) -0.01994(16) 0.0953(3) 0.0916(14) Uani d . 1 . . C
H36 0.3933 -0.0414 0.0383 0.110 Uiso calc R 1 . . H
C37 0.4901(5) -0.03839(15) 0.1896(3) 0.0814(12) Uani d . 1 . . C
H37 0.5341 -0.0722 0.1986 0.098 Uiso calc R 1 . . H
C38 0.5074(4) -0.00444(11) 0.2717(2) 0.0532(8) Uani d . 1 . . C
C39 0.4440(3) 0.04673(11) 0.2604(2) 0.0413(6) Uani d . 1 . . C
C42 0.1678(3) 0.18911(11) 0.2344(2) 0.0406(6) Uani d . 1 . . C
H42 0.2243 0.2200 0.2354 0.049 Uiso calc R 1 . . H
C44 0.0902(4) 0.06027(13) 0.3074(3) 0.0604(9) Uani d . 1 . . C
H47 0.1737 0.0448 0.3572 0.072 Uiso calc R 1 . . H
C45 -0.0487(4) 0.03403(15) 0.2691(3) 0.0791(11) Uani d . 1 . . C
H46 -0.0600 0.0006 0.2947 0.095 Uiso calc R 1 . . H
C46 -0.1734(4) 0.05690(18) 0.1920(3) 0.0827(12) Uani d . 1 . . C
H45 -0.2654 0.0380 0.1675 0.099 Uiso calc R 1 . . H
C47 -0.1639(4) 0.10582(16) 0.1521(3) 0.0677(10) Uani d . 1 . . C
H44 -0.2465 0.1206 0.1005 0.081 Uiso calc R 1 . . H
C48 -0.0247(3) 0.13259(12) 0.1923(2) 0.0463(7) Uani d . 1 . . C
C49 0.1008(3) 0.11084(11) 0.2688(2) 0.0429(7) Uani d . 1 . . C

loop_
_atom_site_aniso_label
_atom_site_aniso_U_11
_atom_site_aniso_U_22
_atom_site_aniso_U_33
_atom_site_aniso_U_12
_atom_site_aniso_U_13
_atom_site_aniso_U_23
Co 0.02617(17) 0.02967(18) 0.02670(17) 0.00307(15) 0.01149(13) 0.00153(15)
O1 0.0352(10) 0.0380(10) 0.0429(10) 0.0089(8) 0.0192(8) 0.0044(8)
O2 0.0465(11) 0.0525(13) 0.0680(14) 0.0117(9) 0.0357(10) 0.0239(11)
O3 0.0344(9) 0.0391(10) 0.0454(11) -0.0018(8) 0.0205(8) -0.0019(8)
O4 0.0467(11) 0.0441(11) 0.0445(11) -0.0051(9) 0.0229(9) -0.0138(9)
N11 0.0289(12) 0.0657(17) 0.0490(14) 0.0058(11) 0.0141(11) 0.0035(12)
N13 0.0315(11) 0.0485(14) 0.0356(12) 0.0052(10) 0.0150(9) 0.0019(10)
N21 0.0570(15) 0.0619(16) 0.0350(13) -0.0100(12) 0.0274(11) -0.0006(12)
N23 0.0375(12) 0.0415(13) 0.0307(11) -0.0016(10) 0.0146(10) -0.0006(9)
N31 0.087(2) 0.0335(15) 0.0652(18) 0.0167(14) 0.0125(16) 0.0073(13)
N33 0.0429(12) 0.0357(12) 0.0359(12) 0.0051(10) 0.0149(10) 0.0047(10)
N41 0.0452(14) 0.0491(15) 0.0466(14) 0.0097(12) 0.0031(12) 0.0070(12)
N43 0.0403(12) 0.0355(12) 0.0390(12) 0.0022(11) 0.0119(10) 0.0021(11)
C1 0.0285(13) 0.0364(14) 0.0357(14) 0.0022(11) 0.0114(11) 0.0012(12)
C2 0.0280(13) 0.0373(15) 0.0473(15) 0.0033(11) 0.0172(12) 0.0014(12)
C3 0.0306(13) 0.0329(14) 0.0284(13) 0.0035(11) 0.0068(11) 0.0036(11)
C12 0.0351(15) 0.0503(17) 0.0401(15) 0.0019(12) 0.0158(12) 0.0006(13)
C14 0.0374(15) 0.0579(18) 0.0393(15) 0.0022(13) 0.0168(12) -0.0032(13)
C15 0.0528(18) 0.075(2) 0.0403(16) -0.0084(16) 0.0213(14) -0.0086(16)
C16 0.055(2) 0.105(3) 0.0366(17) -0.0173(19) 0.0086(15) -0.0037(17)
C17 0.0374(16) 0.100(3) 0.0466(18) -0.0023(18) 0.0033(14) 0.0038(19)
C18 0.0306(14) 0.0523(18) 0.0440(16) -0.0020(12) 0.0114(12) 0.0050(13)
C19 0.0320(13) 0.0387(14) 0.0346(13) -0.0040(12) 0.0092(11) 0.0019(12)
C22 0.0463(16) 0.0454(17) 0.0340(15) -0.0037(13) 0.0179(13) -0.0020(12)
C24 0.0482(17) 0.0571(19) 0.0347(15) -0.0092(14) 0.0173(13) -0.0035(13)
C25 0.0586(19) 0.070(2) 0.0481(18) -0.0238(17) 0.0160(16) -0.0149(16)
C26 0.062(2) 0.070(2) 0.069(2) -0.0328(18) 0.0260(18) -0.0122(19)
C27 0.060(2) 0.070(2) 0.059(2) -0.0267(17) 0.0308(16) 0.0000(17)
C28 0.0382(15) 0.0541(18) 0.0379(15) -0.0040(13) 0.0179(12) 0.0017(13)
C29 0.0323(13) 0.0420(15) 0.0354(14) -0.0045(12) 0.0136(11) 0.0000(12)
C32 0.0608(19) 0.0380(17) 0.0449(17) 0.0027(14) 0.0135(15) 0.0061(14)
C34 0.074(2) 0.0447(17) 0.0405(16) -0.0017(16) 0.0152(15) -0.0006(14)
C35 0.118(3) 0.065(2) 0.0445(19) -0.012(2) 0.021(2) -0.0072(17)
C36 0.150(4) 0.059(3) 0.065(3) -0.010(3) 0.035(3) -0.029(2)
C37 0.121(3) 0.045(2) 0.080(3) 0.004(2) 0.035(3) -0.0166(19)
C38 0.072(2) 0.0332(16) 0.0586(19) 0.0012(15) 0.0274(17) -0.0017(14)
C39 0.0503(17) 0.0335(15) 0.0437(16) -0.0001(13) 0.0204(13) -0.0012(12)
C42 0.0398(15) 0.0409(16) 0.0409(15) 0.0039(13) 0.0133(13) 0.0009(13)
C44 0.059(2) 0.0462(19) 0.066(2) -0.0118(16) 0.0063(16) 0.0037(16)
C45 0.081(3) 0.062(2) 0.084(3) -0.028(2) 0.014(2) 0.002(2)
C46 0.061(2) 0.091(3) 0.084(3) -0.031(2) 0.007(2) -0.011(2)
C47 0.0457(19) 0.077(3) 0.067(2) -0.0058(18) 0.0007(16) -0.0081(19)
C48 0.0398(16) 0.0510(19) 0.0434(16) 0.0039(13) 0.0076(13) -0.0036(13)
C49 0.0424(16) 0.0427(17) 0.0411(15) -0.0022(13) 0.0106(13) -0.0027(13)

loop_
_atom_type_symbol
_atom_type_description
_atom_type_scat_dispersion_real
_atom_type_scat_dispersion_imag
_atom_type_scat_source
C C 0.0033 0.0016 'International Tables Vol C Tables 4.2.6.8 and 6.1.1.4'
H H 0.0000 0.0000 'International Tables Vol C Tables 4.2.6.8 and 6.1.1.4'
N N 0.0061 0.0033 'International Tables Vol C Tables 4.2.6.8 and 6.1.1.4'
O O 0.0106 0.0060 'International Tables Vol C Tables 4.2.6.8 and 6.1.1.4'
Co Co 0.3494 0.9721 'International Tables Vol C Tables 4.2.6.8 and 6.1.1.4'

loop_
_geom_angle_atom_site_label_1
_geom_angle_atom_site_label_2
_geom_angle_atom_site_label_3
_geom_angle
_geom_angle_publ_flag
O3 Co O1 85.73(7) ?
O3 Co N43 90.56(8) ?
O1 Co N43 90.19(8) ?
O3 Co N23 88.49(8) ?
O1 Co N23 172.16(8) ?
N43 Co N23 95.17(8) ?
O3 Co N13 90.60(8) ?
O1 Co N13 88.36(7) ?
N43 Co N13 178.07(9) ?
N23 Co N13 86.40(8) ?
O3 Co N33 175.92(8) ?
O1 Co N33 90.19(7) ?
N43 Co N33 89.32(8) ?
N23 Co N33 95.59(8) ?
N13 Co N33 89.41(8) ?
C1 O1 Co 127.34(17) ?
C3 O3 Co 127.39(17) ?
C12 N11 C18 107.1(2) ?
C12 N11 H11 126.5 ?
C18 N11 H11 126.5 ?
C12 N13 C19 104.5(2) ?
C12 N13 Co 122.45(19) y
C19 N13 Co 133.02(17) y
C22 N21 C28 106.8(2) ?
C22 N21 H21 126.6 ?
C28 N21 H21 126.6 ?
C22 N23 C29 104.7(2) ?
C22 N23 Co 128.66(19) y
C29 N23 Co 126.61(16) y
C32 N31 C38 107.2(2) ?
C32 N31 H31 126.4 ?
C38 N31 H31 126.4 ?
C32 N33 C39 104.0(2) ?
C32 N33 Co 120.99(19) y
C39 N33 Co 134.97(17) y
C42 N41 C48 107.4(2) ?
C42 N41 H41 126.3 ?
C48 N41 H41 126.3 ?
C42 N43 C49 104.8(2) ?
C42 N43 Co 125.23(18) y
C49 N43 Co 129.37(18) y
O2 C1 O1 122.3(2) ?
O2 C1 C2 118.4(2) ?
O1 C1 C2 119.2(2) ?
C3 C2 C1 113.3(2) ?
C3 C2 H2A 108.9 ?
C1 C2 H2A 108.9 ?
C3 C2 H2B 108.9 ?
C1 C2 H2B 108.9 ?
H2A C2 H2B 107.7 ?
O3 C3 O4 123.2(2) ?
O3 C3 C2 119.4(2) ?
O4 C3 C2 117.4(2) ?
N13 C12 N11 114.1(3) ?
N13 C12 H12 123.0 ?
N11 C12 H12 123.0 ?
C15 C14 C19 117.9(3) ?
C15 C14 H14 121.0 ?
C19 C14 H14 121.0 ?
C14 C15 C16 121.7(3) ?
C14 C15 H15 119.2 ?
C16 C15 H15 119.2 ?
C17 C16 C15 121.4(3) ?
C17 C16 H16 119.3 ?
C15 C16 H16 119.3 ?
C16 C17 C18 117.0(3) ?
C16 C17 H17 121.5 ?
C18 C17 H17 121.5 ?
C17 C18 N11 132.3(3) ?
C17 C18 C19 122.5(3) ?
N11 C18 C19 105.2(2) ?
C14 C19 N13 131.3(2) ?
C14 C19 C18 119.5(2) ?
N13 C19 C18 109.2(2) ?
N23 C22 N21 113.7(2) ?
N23 C22 H22 123.1 ?
N21 C22 H22 123.1 ?
C25 C24 C29 117.4(3) ?
C25 C24 H24 121.3 ?
C29 C24 H24 121.3 ?
C24 C25 C26 122.1(3) ?
C24 C25 H25 119.0 ?
C26 C25 H25 119.0 ?
C27 C26 C25 121.5(3) ?
C27 C26 H26 119.3 ?
C25 C26 H26 119.3 ?
C26 C27 C28 116.5(3) ?
C26 C27 H27 121.7 ?
C28 C27 H27 121.7 ?
N21 C28 C29 105.8(2) ?
N21 C28 C27 131.6(3) ?
C29 C28 C27 122.6(3) ?
C24 C29 C28 119.9(2) ?
C24 C29 N23 131.2(2) ?
C28 C29 N23 108.9(2) ?
N33 C32 N31 114.3(3) ?
N33 C32 H32 122.8 ?
N31 C32 H32 122.8 ?
C35 C34 C39 118.0(3) ?
C35 C34 H34 121.0 ?
C39 C34 H34 121.0 ?
C34 C35 C36 121.6(3) ?
C34 C35 H35 119.2 ?
C36 C35 H35 119.2 ?
C37 C36 C35 121.4(3) ?
C37 C36 H36 119.3 ?
C35 C36 H36 119.3 ?
C36 C37 C38 116.9(3) ?
C36 C37 H37 121.5 ?
C38 C37 H37 121.5 ?
N31 C38 C37 131.4(3) ?
N31 C38 C39 105.8(3) ?
C37 C38 C39 122.8(3) ?
C34 C39 C38 119.3(3) ?
C34 C39 N33 132.0(3) ?
C38 C39 N33 108.7(2) ?
N43 C42 N41 113.2(3) ?
N43 C42 H42 123.4 ?
N41 C42 H42 123.4 ?
C45 C44 C49 117.5(3) ?
C45 C44 H47 121.3 ?
C49 C44 H47 121.3 ?
C44 C45 C46 121.2(4) ?
C44 C45 H46 119.4 ?
C46 C45 H46 119.4 ?
C47 C46 C45 122.0(3) ?
C47 C46 H45 119.0 ?
C45 C46 H45 119.0 ?
C46 C47 C48 116.6(3) ?
C46 C47 H44 121.7 ?
C48 C47 H44 121.7 ?
N41 C48 C47 131.7(3) ?
N41 C48 C49 105.7(2) ?
C47 C48 C49 122.5(3) ?
C44 C49 C48 120.1(3) ?
C44 C49 N43 131.1(3) ?
C48 C49 N43 108.8(2) ?

loop_
_geom_bond_atom_site_label_1
_geom_bond_atom_site_label_2
_geom_bond_site_symmetry_2
_geom_bond_distance
_geom_bond_publ_flag
Co O3 . 2.0684(18) y
Co O1 . 2.0741(17) y
Co N43 . 2.098(2) y
Co N23 . 2.122(2) y
Co N13 . 2.129(2) y
Co N33 . 2.138(2) y
O1 C1 . 1.264(3) ?
O2 C1 . 1.242(3) ?
O3 C3 . 1.254(3) ?
O4 C3 . 1.256(3) ?
N11 C12 . 1.334(3) ?
N11 C18 . 1.383(4) ?
N11 H11 . 0.86 ?
N13 C12 . 1.311(3) ?
N13 C19 . 1.398(3) ?
N21 C22 . 1.341(3) ?
N21 C28 . 1.375(3) ?
N21 H21 . 0.86 ?
N23 C22 . 1.309(3) ?
N23 C29 . 1.396(3) ?
N31 C32 . 1.325(4) ?
N31 C38 . 1.365(4) ?
N31 H31 . 0.86 ?
N33 C32 . 1.312(3) ?
N33 C39 . 1.399(3) ?
N41 C42 . 1.342(3) ?
N41 C48 . 1.375(4) ?
N41 H41 . 0.86 ?
N43 C42 . 1.314(3) ?
N43 C49 . 1.405(3) ?
C1 C2 . 1.523(3) ?
C2 C3 . 1.521(3) ?
C2 H2A . 0.97 ?
C2 H2B . 0.97 ?
C12 H12 . 0.93 ?
C14 C15 . 1.376(4) ?
C14 C19 . 1.390(4) ?
C14 H14 . 0.93 ?
C15 C16 . 1.383(4) ?
C15 H15 . 0.93 ?
C16 C17 . 1.371(5) ?
C16 H16 . 0.93 ?
C17 C18 . 1.381(4) ?
C17 H17 . 0.93 ?
C18 C19 . 1.397(3) ?
C22 H22 . 0.93 ?
C24 C25 . 1.376(4) ?
C24 C29 . 1.387(4) ?
C24 H24 . 0.93 ?
C25 C26 . 1.392(4) ?
C25 H25 . 0.93 ?
C26 C27 . 1.366(4) ?
C26 H26 . 0.93 ?
C27 C28 . 1.392(4) ?
C27 H27 . 0.93 ?
C28 C29 . 1.393(4) ?
C32 H32 . 0.93 ?
C34 C35 . 1.371(4) ?
C34 C39 . 1.391(4) ?
C34 H34 . 0.93 ?
C35 C36 . 1.403(5) ?
C35 H35 . 0.93 ?
C36 C37 . 1.359(5) ?
C36 H36 . 0.93 ?
C37 C38 . 1.386(4) ?
C37 H37 . 0.93 ?
C38 C39 . 1.396(4) ?
C42 H42 . 0.93 ?
C44 C45 . 1.377(4) ?
C44 C49 . 1.391(4) ?
C44 H47 . 0.93 ?
C45 C46 . 1.404(5) ?
C45 H46 . 0.93 ?
C46 C47 . 1.359(5) ?
C46 H45 . 0.93 ?
C47 C48 . 1.389(4) ?
C47 H44 . 0.93 ?
C48 C49 . 1.392(4) ?

loop_
_geom_hbond_atom_site_label_D
_geom_hbond_atom_site_label_H
_geom_hbond_atom_site_label_A
_geom_hbond_site_symmetry_A
_geom_hbond_distance_DH
_geom_hbond_distance_HA
_geom_hbond_distance_DA
_geom_hbond_angle_DHA
_geom_hbond_publ_flag
N11 H11 O2 1_655 0.86 1.86 2.709(3) 169 y
N21 H21 O4 4_665 0.86 1.93 2.764(3) 162 y
N31 H31 O1 3_656 0.86 2.06 2.870(3) 156 y
N31 H31 O2 3_656 0.86 2.31 3.045(3) 143 y
N41 H41 O4 4_565 0.86 1.98 2.741(3) 147 y
